data_7104071
loop_
_publ_author_name
'Foo, S. Jo Ling'
'Jones, Nathan D.'
'Patrick, Brian O.'
'James, Brian R.'

_publ_section_title
;
 Diastereoselective formation of a dipalladium(I) complex supported by a
 bridging tetradentate ligand, and oxidative addition of RS--H across a
 phosphine-bridged Pd^I^--Pd^I^ bond
;
_journal_coden_ASTM CHCOFS
_journal_issue 8
_journal_name_full
;
 Chemical Communications (Cambridge, United Kingdom)
;
_journal_page_first 988
_journal_page_last 989
_journal_paper_doi 10.1039/b300177f
_journal_year 2003
_chemical_formula_sum 'C35 H44 Cl8 N4 P2 Pd2'
_chemical_formula_weight 1079.13
_space_group_IT_number 15
_symmetry_cell_setting monoclinic
_symmetry_Int_Tables_number 15
_symmetry_space_group_name_Hall '-C 2yc'
_symmetry_space_group_name_H-M 'C 1 2/c 1'
_audit_creation_date 2000-12-04
_audit_creation_method 'by teXsan v1.8'
_audit_update_record
;
?
;
_cell_angle_alpha 90
_cell_angle_beta 122.73(1)
_cell_angle_gamma 90
_cell_formula_units_Z 8
_cell_length_a 44.988(4)
_cell_length_b 9.984(2)
_cell_length_c 24.531(4)
_cell_measurement_reflns_used 5532
_cell_measurement_temperature 198.2
_cell_measurement_theta_max 23.04
_cell_measurement_theta_min 3.08
_cell_volume 9269(3)
_computing_cell_refinement 'd*TREK (MSC, 1996-1998)'
_computing_data_collection 'd*TREK (MSC, 1996-1998)'
_computing_data_reduction 'd*TREK (MSC, 1996-1998)'
_computing_publication_material 'teXsan (MSC, 1992-1997)'
_computing_structure_refinement 'teXsan (MSC, 1992-1997)'
_computing_structure_solution
;
SIR97 (Altomare, et. al. 1998)
;
_diffrn_ambient_temperature 198.2
_diffrn_detector_area_resol_mean 11.76
_diffrn_measurement_device_type 'Rigaku/ADSC CCD'
_diffrn_measurement_method 'area detector'
_diffrn_orient_matrix_UB_11 0.00000
_diffrn_orient_matrix_UB_12 0.00000
_diffrn_orient_matrix_UB_13 0.00000
_diffrn_orient_matrix_UB_21 0.00000
_diffrn_orient_matrix_UB_22 0.00000
_diffrn_orient_matrix_UB_23 0.00000
_diffrn_orient_matrix_UB_31 0.00000
_diffrn_orient_matrix_UB_32 0.00000
_diffrn_orient_matrix_UB_33 0.00000
_diffrn_radiation_detector CCD
_diffrn_radiation_monochromator graphite
_diffrn_radiation_source 'X-ray tube'
_diffrn_radiation_type 'Mo K\a'
_diffrn_radiation_wavelength 0.7107
_diffrn_reflns_av_R_equivalents 0.10912
_diffrn_reflns_av_sigmaI/netI 0.180
_diffrn_reflns_limit_h_max 49
_diffrn_reflns_limit_h_min -49
_diffrn_reflns_limit_k_max 10
_diffrn_reflns_limit_k_min -10
_diffrn_reflns_limit_l_max 26
_diffrn_reflns_limit_l_min -26
_diffrn_reflns_number 29756
_diffrn_reflns_reduction_process 'Lp corrections applied'
_diffrn_reflns_theta_max 23.04
_diffrn_reflns_theta_min 3.08
_diffrn_standards_decay_% 0.00
_diffrn_standards_interval_count 0
_diffrn_standards_number 0
_exptl_absorpt_coefficient_mu 1.335
_exptl_absorpt_correction_T_max 1.000
_exptl_absorpt_correction_T_min 0.706
_exptl_absorpt_correction_type multi-scan
_exptl_crystal_colour orange
_exptl_crystal_density_diffrn 1.546
_exptl_crystal_density_meas ?
_exptl_crystal_description irregular
_exptl_crystal_F_000 4320.00
_exptl_crystal_size_max 0.25
_exptl_crystal_size_mid 0.08
_exptl_crystal_size_min 0.03
_refine_diff_density_max 3.25
_refine_diff_density_min -1.36
_refine_ls_extinction_method none
_refine_ls_goodness_of_fit_all 1.393
_refine_ls_goodness_of_fit_ref 1.393
_refine_ls_hydrogen_treatment noref
_refine_ls_matrix_type full
_refine_ls_number_constraints 0
_refine_ls_number_parameters 460
_refine_ls_number_reflns 6419
_refine_ls_number_restraints 0
_refine_ls_R_factor_all 0.1343
_refine_ls_R_factor_gt 0.060
_refine_ls_shift/su_max 0.0010
_refine_ls_shift/su_mean 0.0010
_refine_ls_structure_factor_coef Fsqd
_refine_ls_weighting_details 'w = 1/[\s^2^(Fo^2^)]'
_refine_ls_weighting_scheme sigma
_refine_ls_wR_factor_all 0.1714
_refine_ls_wR_factor_ref 0.171
_reflns_number_gt 3341
_reflns_number_total 6419
_reflns_threshold_expression I>3.00\s(I)
_cod_data_source_file b300177f.txt
_cod_data_source_block bj333/NDJ6/1
_cod_original_sg_symbol_H-M 'C 2/c      '
_cod_original_formula_sum 'C35 H44 Cl8 N4 P2 Pd2 '
_cod_database_code 7104071

loop_
_symmetry_equiv_pos_as_xyz
'   +x,   +y,   +z'
'1/2+x,1/2+y,   +z'
'   -x,   +y,1/2-z'
1/2-x,1/2+y,1/2-z
'   -x,   -y,   -z'
'1/2-x,1/2-y,   -z'
'   +x,   -y,1/2+z'
1/2+x,1/2-y,1/2+z

loop_
_atom_site_label
_atom_site_fract_x
_atom_site_fract_y
_atom_site_fract_z
_atom_site_U_iso_or_equiv
_atom_site_occupancy
_atom_site_refinement_flags
_atom_site_adp_type
_atom_site_calc_flag
_atom_site_calc_attached_atom
Pd(1) 0.36711(3) 0.31833(9) 0.86120(5) 0.0193(3) 1.000 . Uani d ?
Pd(2) 0.34242(3) 0.11232(9) 0.79054(5) 0.0193(3) 1.000 . Uani d ?
Cl(1) 0.3395(1) 0.2935(3) 0.9207(2) 0.037(1) 1.000 . Uani d ?
Cl(2) 0.3700(1) -0.0319(3) 0.8814(2) 0.036(1) 1.000 . Uani d ?
Cl(3) 0.4325(1) 0.1527(5) 1.0891(2) 0.082(2) 1.000 . Uani d ?
Cl(4) 0.3689(1) 0.0133(6) 1.0558(2) 0.076(2) 1.000 . Uani d ?
Cl(5) 0.4249(1) -0.1241(5) 1.0545(3) 0.084(2) 1.000 . Uani d ?
Cl(6) 0.1931(1) -0.0673(4) 0.4581(2) 0.064(2) 1.000 . Uani d ?
Cl(7) 0.1213(1) -0.1357(5) 0.3662(2) 0.086(2) 1.000 . Uani d ?
Cl(8) 0.1385(2) 0.1055(5) 0.4436(2) 0.078(2) 1.000 . Uani d ?
P(1) 0.38928(9) 0.3373(3) 0.8027(2) 0.0223(9) 1.000 . Uani d ?
P(2) 0.31898(9) 0.2477(3) 0.7075(2) 0.0181(9) 1.000 . Uani d ?
N(1) 0.3939(3) 0.513(1) 0.9055(5) 0.021(3) 1.000 . Uani d ?
N(2) 0.4581(3) 0.249(1) 0.9138(5) 0.033(3) 1.000 . Uani d ?
N(3) 0.3291(3) -0.054(1) 0.7184(5) 0.029(3) 1.000 . Uani d ?
N(4) 0.2503(3) 0.1441(9) 0.6740(5) 0.024(3) 1.000 . Uani d ?
C(1) 0.4119(3) 0.568(1) 0.8766(6) 0.022(4) 1.000 . Uani d ?
C(2) 0.4275(4) 0.695(1) 0.8955(7) 0.034(4) 1.000 . Uani d ?
C(3) 0.4454(5) 0.746(2) 0.8682(8) 0.054(5) 1.000 . Uani d ?
C(4) 0.4470(4) 0.682(2) 0.8223(9) 0.063(6) 1.000 . Uani d ?
C(5) 0.4292(5) 0.553(2) 0.8011(7) 0.052(5) 1.000 . Uani d ?
C(6) 0.4118(3) 0.496(1) 0.8286(6) 0.025(4) 1.000 . Uani d ?
C(7) 0.3658(4) 0.607(1) 0.8942(9) 0.053(5) 1.000 . Uani d ?
C(8) 0.4190(4) 0.489(1) 0.9767(7) 0.035(4) 1.000 . Uani d ?
C(9) 0.4511(3) 0.188(1) 0.8540(7) 0.032(4) 1.000 . Uani d ?
C(10) 0.4746(4) 0.105(2) 0.8529(8) 0.051(5) 1.000 . Uani d ?
C(11) 0.4667(5) 0.050(2) 0.795(1) 0.069(7) 1.000 . Uani d ?
C(12) 0.4354(5) 0.078(2) 0.7389(9) 0.071(7) 1.000 . Uani d ?
C(13) 0.4118(4) 0.163(2) 0.7389(7) 0.046(5) 1.000 . Uani d ?
C(14) 0.4192(4) 0.220(1) 0.7968(6) 0.034(4) 1.000 . Uani d ?
C(15) 0.4568(5) 0.153(2) 0.9566(8) 0.056(6) 1.000 . Uani d ?
C(16) 0.4908(4) 0.327(2) 0.9479(8) 0.059(5) 1.000 . Uani d ?
C(17) 0.3530(3) 0.366(1) 0.7181(6) 0.027(4) 1.000 . Uani d ?
C(18) 0.3140(4) 0.000(1) 0.6526(6) 0.028(4) 1.000 . Uani d ?
C(19) 0.3038(4) -0.089(1) 0.6005(7) 0.036(4) 1.000 . Uani d ?
C(20) 0.2907(4) -0.040(2) 0.5393(7) 0.044(5) 1.000 . Uani d ?
C(21) 0.2865(4) 0.099(2) 0.5279(6) 0.036(4) 1.000 . Uani d ?
C(22) 0.2955(3) 0.187(1) 0.5770(6) 0.025(4) 1.000 . Uani d ?
C(23) 0.3088(3) 0.139(1) 0.6408(6) 0.018(4) 1.000 . Uani d ?
C(24) 0.3619(4) -0.129(1) 0.7395(7) 0.036(4) 1.000 . Uani d ?
C(25) 0.3034(4) -0.146(1) 0.7222(7) 0.045(5) 1.000 . Uani d ?
C(26) 0.2479(3) 0.283(1) 0.6594(6) 0.020(4) 1.000 . Uani d ?
C(27) 0.2167(3) 0.354(1) 0.6323(6) 0.029(4) 1.000 . Uani d ?
C(28) 0.2160(4) 0.490(1) 0.6199(6) 0.033(4) 1.000 . Uani d ?
C(29) 0.2448(4) 0.556(1) 0.6319(6) 0.029(4) 1.000 . Uani d ?
C(30) 0.2771(4) 0.486(1) 0.6589(6) 0.027(4) 1.000 . Uani d ?
C(31) 0.2790(3) 0.349(1) 0.6736(6) 0.021(4) 1.000 . Uani d ?
C(32) 0.2460(5) 0.118(1) 0.7273(8) 0.051(5) 1.000 . Uani d ?
C(33) 0.2257(4) 0.067(1) 0.6161(7) 0.042(5) 1.000 . Uani d ?
C(34) 0.4024(4) 0.030(2) 1.0403(7) 0.044(5) 1.000 . Uani d ?
C(35) 0.1509(4) -0.061(2) 0.4441(8) 0.050(5) 1.000 . Uani d ?
H(2) 0.4260 0.7466 0.9277 0.040 1.000 . Uiso c ?
H(3) 0.4573 0.8333 0.8833 0.064 1.000 . Uiso c ?
H(4) 0.4596 0.7195 0.8035 0.076 1.000 . Uiso c ?
H(5) 0.4295 0.5046 0.7666 0.063 1.000 . Uiso c ?
H(7B) 0.3525 0.5690 0.9116 0.064 1.000 . Uiso c ?
H(7C) 0.3499 0.6225 0.8476 0.064 1.000 . Uiso c ?
H(7A) 0.3765 0.6920 0.9160 0.064 1.000 . Uiso c ?
H(8A) 0.4366 0.4224 0.9834 0.042 1.000 . Uiso c ?
H(8B) 0.4058 0.4568 0.9955 0.042 1.000 . Uiso c ?
H(8C) 0.4309 0.5734 0.9978 0.042 1.000 . Uiso c ?
H(10) 0.4971 0.0842 0.8932 0.061 1.000 . Uiso c ?
H(11) 0.4838 -0.0098 0.7942 0.083 1.000 . Uiso c ?
H(12) 0.4299 0.0373 0.6981 0.085 1.000 . Uiso c ?
H(13) 0.3895 0.1830 0.6982 0.055 1.000 . Uiso c ?
H(15C) 0.4759 0.0874 0.9712 0.067 1.000 . Uiso c ?
H(15A) 0.4340 0.1062 0.9334 0.067 1.000 . Uiso c ?
H(15B) 0.4596 0.1992 0.9943 0.067 1.000 . Uiso c ?
H(16B) 0.4942 0.3635 0.9880 0.071 1.000 . Uiso c ?
H(16C) 0.4894 0.4010 0.9202 0.071 1.000 . Uiso c ?
H(16A) 0.5108 0.2692 0.9584 0.071 1.000 . Uiso c ?
H(17A) 0.3444 0.4583 0.7116 0.032 1.000 . Uiso c ?
H(17B) 0.3604 0.3457 0.6881 0.032 1.000 . Uiso c ?
H(19) 0.3061 -0.1855 0.6080 0.043 1.000 . Uiso c ?
H(20) 0.2843 -0.1015 0.5036 0.052 1.000 . Uiso c ?
H(21) 0.2769 0.1329 0.4840 0.043 1.000 . Uiso c ?
H(22) 0.2927 0.2831 0.5683 0.030 1.000 . Uiso c ?
H(24C) 0.3774 -0.0747 0.7316 0.043 1.000 . Uiso c ?
H(24A) 0.3561 -0.2129 0.7150 0.043 1.000 . Uiso c ?
H(24B) 0.3740 -0.1491 0.7859 0.043 1.000 . Uiso c ?
H(25B) 0.3133 -0.1723 0.7674 0.054 1.000 . Uiso c ?
H(25C) 0.2993 -0.2263 0.6960 0.054 1.000 . Uiso c ?
H(25A) 0.2810 -0.0990 0.7057 0.054 1.000 . Uiso c ?
H(27) 0.1950 0.3077 0.6217 0.035 1.000 . Uiso c ?
H(28) 0.1938 0.5392 0.6019 0.040 1.000 . Uiso c ?
H(29) 0.2435 0.6517 0.6220 0.035 1.000 . Uiso c ?
H(30) 0.2983 0.5329 0.6675 0.033 1.000 . Uiso c ?
H(32A) 0.2652 0.1611 0.7666 0.061 1.000 . Uiso c ?
H(32B) 0.2467 0.0211 0.7344 0.061 1.000 . Uiso c ?
H(32C) 0.2233 0.1539 0.7170 0.061 1.000 . Uiso c ?
H(33C) 0.2323 0.0757 0.5843 0.051 1.000 . Uiso c ?
H(33A) 0.2017 0.1023 0.5975 0.051 1.000 . Uiso c ?
H(33B) 0.2264 -0.0269 0.6277 0.051 1.000 . Uiso c ?
H(34) 0.3917 0.0548 0.9947 0.053 1.000 . Uiso c ?
H(35) 0.1503 -0.1115 0.4778 0.060 1.000 . Uiso c ?

loop_
_atom_site_aniso_label
_atom_site_aniso_U_11
_atom_site_aniso_U_22
_atom_site_aniso_U_33
_atom_site_aniso_U_12
_atom_site_aniso_U_13
_atom_site_aniso_U_23
Pd(1) 0.0192(6) 0.0199(5) 0.0167(6) -0.0023(5) 0.0084(5) -0.0024(5)
Pd(2) 0.0216(6) 0.0190(5) 0.0126(5) -0.0012(4) 0.0062(5) 0.0000(4)
Cl(1) 0.055(3) 0.029(2) 0.045(2) -0.010(2) 0.040(2) -0.009(2)
Cl(2) 0.052(3) 0.028(2) 0.021(2) 0.005(2) 0.014(2) 0.006(2)
Cl(3) 0.083(4) 0.100(4) 0.062(3) -0.032(3) 0.038(3) -0.023(3)
Cl(4) 0.048(3) 0.120(4) 0.064(3) 0.002(3) 0.033(3) 0.014(3)
Cl(5) 0.074(4) 0.090(4) 0.072(4) 0.018(3) 0.028(3) -0.006(3)
Cl(6) 0.066(3) 0.066(3) 0.067(3) -0.003(2) 0.042(3) -0.020(2)
Cl(7) 0.082(4) 0.099(4) 0.058(3) -0.025(3) 0.026(3) -0.008(3)
Cl(8) 0.106(4) 0.077(3) 0.072(3) 0.030(3) 0.062(3) 0.012(3)
P(1) 0.017(2) 0.030(2) 0.017(2) -0.003(2) 0.008(2) 0.000(1)
P(2) 0.016(2) 0.022(2) 0.014(2) -0.002(1) 0.007(2) -0.002(1)
N(1) 0.012(6) 0.025(6) 0.026(7) 0.008(5) 0.010(5) 0.006(5)
N(2) 0.024(7) 0.037(7) 0.024(7) -0.008(6) 0.005(6) -0.007(6)
N(3) 0.041(8) 0.025(6) 0.016(6) 0.006(5) 0.012(6) 0.001(5)
N(4) 0.032(7) 0.024(6) 0.026(6) -0.004(5) 0.022(6) -0.001(5)
C(1) 0.005(7) 0.028(7) 0.017(7) 0.001(5) -0.004(6) 0.003(6)
C(2) 0.026(8) 0.035(8) 0.033(9) -0.005(7) 0.011(7) 0.003(7)
C(3) 0.07(1) 0.05(1) 0.03(1) -0.015(9) 0.01(1) -0.009(8)
C(4) 0.04(1) 0.07(1) 0.06(1) -0.035(9) 0.01(1) 0.02(1)
C(5) 0.06(1) 0.06(1) 0.021(9) -0.002(9) 0.010(9) 0.001(8)
C(6) 0.014(8) 0.035(8) 0.023(8) 0.001(6) 0.008(7) 0.017(6)
C(7) 0.05(1) 0.033(9) 0.08(1) 0.004(8) 0.03(1) -0.006(9)
C(8) 0.034(9) 0.035(8) 0.034(9) -0.007(7) 0.017(8) -0.006(7)
C(9) 0.021(8) 0.040(8) 0.034(9) 0.001(7) 0.015(7) 0.000(7)
C(10) 0.03(1) 0.06(1) 0.06(1) 0.015(9) 0.023(9) -0.007(9)
C(11) 0.05(1) 0.10(1) 0.08(2) 0.01(1) 0.05(1) -0.02(1)
C(12) 0.06(1) 0.12(2) 0.05(1) 0.00(1) 0.04(1) -0.04(1)
C(13) 0.034(9) 0.07(1) 0.027(9) 0.005(8) 0.016(8) -0.012(8)
C(14) 0.023(9) 0.05(1) 0.020(8) -0.008(7) 0.006(7) 0.000(7)
C(15) 0.07(1) 0.05(1) 0.04(1) 0.015(9) 0.03(1) 0.009(8)
C(16) 0.04(1) 0.07(1) 0.04(1) -0.011(9) 0.004(9) -0.018(9)
C(17) 0.019(7) 0.037(8) 0.020(7) -0.009(6) 0.007(6) 0.003(6)
C(18) 0.027(8) 0.037(8) 0.019(8) 0.004(6) 0.011(7) 0.002(6)
C(19) 0.05(1) 0.030(8) 0.033(9) -0.001(7) 0.025(8) -0.015(7)
C(20) 0.06(1) 0.05(1) 0.013(8) 0.008(9) 0.021(8) -0.008(7)
C(21) 0.038(9) 0.06(1) 0.014(8) 0.008(8) 0.017(7) -0.001(7)
C(22) 0.016(7) 0.036(8) 0.014(7) 0.004(6) 0.003(6) -0.002(6)
C(23) 0.012(7) 0.021(7) 0.017(7) 0.001(5) 0.006(6) 0.000(5)
C(24) 0.030(9) 0.045(9) 0.027(8) 0.017(7) 0.011(7) -0.003(7)
C(25) 0.06(1) 0.026(8) 0.031(9) -0.018(7) 0.009(8) -0.001(6)
C(26) 0.020(8) 0.030(8) 0.012(7) 0.007(6) 0.010(6) 0.000(6)
C(27) 0.020(8) 0.044(9) 0.022(8) 0.001(6) 0.010(7) -0.001(6)
C(28) 0.030(9) 0.039(9) 0.023(8) 0.024(7) 0.010(7) 0.003(7)
C(29) 0.04(1) 0.025(7) 0.024(8) 0.008(7) 0.019(8) 0.003(6)
C(30) 0.030(9) 0.030(8) 0.015(7) -0.008(6) 0.008(7) -0.007(6)
C(31) 0.032(8) 0.014(7) 0.012(7) 0.002(5) 0.009(6) -0.005(5)
C(32) 0.08(1) 0.038(9) 0.05(1) 0.010(9) 0.04(1) 0.011(8)
C(33) 0.022(9) 0.05(1) 0.05(1) -0.010(7) 0.011(8) -0.018(8)
C(34) 0.030(9) 0.06(1) 0.028(9) -0.004(8) 0.004(8) 0.000(8)
C(35) 0.06(1) 0.05(1) 0.04(1) 0.004(8) 0.028(9) 0.010(8)

loop_
_atom_type_symbol
_atom_type_oxidation_number
_atom_type_number_in_cell
_atom_type_scat_dispersion_real
_atom_type_scat_dispersion_imag
_atom_type_scat_source
C 0 280 0.002 0.002
;International Tables for Crystallography
(1992, Vol. C, Tables 4.2.6.8 and 6.1.1.1)
;
H 0 352 0.000 0.000
;International Tables for Crystallography
(1992, Vol. C, Table 6.1.1.2)
;
N 0 32 0.004 0.003
;International Tables for Crystallography
(1992, Vol. C, Tables 4.2.6.8 and 6.1.1.1)
;
P 0 16 0.090 0.095
;International Tables for Crystallography
(1992, Vol. C, Tables 4.2.6.8 and 6.1.1.1)
;
Pd 0 16 -1.177 1.007
;International Tables for Crystallography
(1992, Vol. C, Tables 4.2.6.8 and 6.1.1.1)
;
Cl 0 64 0.132 0.159
;International Tables for Crystallography
(1992, Vol. C, Tables 4.2.6.8 and 6.1.1.1)
;

loop_
_geom_angle_atom_site_label_1
_geom_angle_atom_site_label_2
_geom_angle_atom_site_label_3
_geom_angle
_geom_angle_site_symmetry_1
_geom_angle_site_symmetry_2
_geom_angle_site_symmetry_3
_geom_angle_publ_flag
Pd(2) Pd(1) Cl(1) 98.86(9) . . . yes
Pd(2) Pd(1) P(1) 78.7(1) . . . yes
Pd(2) Pd(1) N(1) 164.4(3) . . . yes
Cl(1) Pd(1) P(1) 176.8(1) . . . yes
Cl(1) Pd(1) N(1) 96.6(3) . . . yes
P(1) Pd(1) N(1) 85.8(3) . . . yes
Pd(1) Pd(2) Cl(2) 92.12(9) . . . yes
Pd(1) Pd(2) P(2) 86.99(9) . . . yes
Pd(1) Pd(2) N(3) 165.5(3) . . . yes
Cl(2) Pd(2) P(2) 177.8(1) . . . yes
Cl(2) Pd(2) N(3) 94.1(3) . . . yes
P(2) Pd(2) N(3) 86.3(3) . . . yes
Pd(1) P(1) C(6) 102.5(5) . . . yes
Pd(1) P(1) C(14) 128.1(5) . . . yes
Pd(1) P(1) C(17) 108.4(4) . . . yes
C(6) P(1) C(14) 107.0(6) . . . yes
C(6) P(1) C(17) 104.3(6) . . . yes
C(14) P(1) C(17) 104.4(6) . . . yes
Pd(2) P(2) C(17) 108.7(4) . . . yes
Pd(2) P(2) C(23) 103.4(4) . . . yes
Pd(2) P(2) C(31) 129.0(4) . . . yes
C(17) P(2) C(23) 107.4(6) . . . yes
C(17) P(2) C(31) 104.3(6) . . . yes
C(23) P(2) C(31) 102.5(5) . . . yes
Pd(1) N(1) C(1) 113.1(8) . . . yes
Pd(1) N(1) C(7) 106.4(8) . . . yes
Pd(1) N(1) C(8) 107.5(7) . . . yes
C(1) N(1) C(7) 108(1) . . . yes
C(1) N(1) C(8) 111(1) . . . yes
C(7) N(1) C(8) 110(1) . . . yes
C(9) N(2) C(15) 112(1) . . . yes
C(9) N(2) C(16) 114(1) . . . yes
C(15) N(2) C(16) 111(1) . . . yes
Pd(2) N(3) C(18) 110.9(7) . . . yes
Pd(2) N(3) C(24) 107.8(8) . . . yes
Pd(2) N(3) C(25) 106.5(8) . . . yes
C(18) N(3) C(24) 111(1) . . . yes
C(18) N(3) C(25) 112(1) . . . yes
C(24) N(3) C(25) 109(1) . . . yes
C(26) N(4) C(32) 112(1) . . . yes
C(26) N(4) C(33) 111(1) . . . yes
C(32) N(4) C(33) 113(1) . . . yes
N(1) C(1) C(2) 120(1) . . . yes
N(1) C(1) C(6) 118(1) . . . yes
C(2) C(1) C(6) 121(1) . . . yes
C(1) C(2) C(3) 120(1) . . . yes
C(1) C(2) H(2) 120.2 . . . no
C(3) C(2) H(2) 120.2 . . . no
C(2) C(3) C(4) 122(2) . . . yes
C(2) C(3) H(3) 118.9 . . . no
C(4) C(3) H(3) 118.9 . . . no
C(3) C(4) C(5) 117(2) . . . yes
C(3) C(4) H(4) 121.2 . . . no
C(5) C(4) H(4) 121.3 . . . no
C(4) C(5) C(6) 122(2) . . . yes
C(4) C(5) H(5) 119.1 . . . no
C(6) C(5) H(5) 119.1 . . . no
P(1) C(6) C(1) 120(1) . . . yes
P(1) C(6) C(5) 123(1) . . . yes
C(1) C(6) C(5) 117(1) . . . yes
N(1) C(7) H(7B) 109.5 . . . no
N(1) C(7) H(7C) 109.5 . . . no
N(1) C(7) H(7A) 109.5 . . . no
H(7B) C(7) H(7C) 109.5 . . . no
H(7B) C(7) H(7A) 109.5 . . . no
H(7C) C(7) H(7A) 109.5 . . . no
N(1) C(8) H(8A) 109.5 . . . no
N(1) C(8) H(8B) 109.5 . . . no
N(1) C(8) H(8C) 109.5 . . . no
H(8A) C(8) H(8B) 109.5 . . . no
H(8A) C(8) H(8C) 109.5 . . . no
H(8B) C(8) H(8C) 109.5 . . . no
N(2) C(9) C(10) 122(1) . . . yes
N(2) C(9) C(14) 117(1) . . . yes
C(10) C(9) C(14) 121(1) . . . yes
C(9) C(10) C(11) 120(2) . . . yes
C(9) C(10) H(10) 120.1 . . . no
C(11) C(10) H(10) 120.2 . . . no
C(10) C(11) C(12) 120(2) . . . yes
C(10) C(11) H(11) 119.8 . . . no
C(12) C(11) H(11) 119.8 . . . no
C(11) C(12) C(13) 121(2) . . . yes
C(11) C(12) H(12) 119.7 . . . no
C(13) C(12) H(12) 119.7 . . . no
C(12) C(13) C(14) 120(1) . . . yes
C(12) C(13) H(13) 120.0 . . . no
C(14) C(13) H(13) 120.0 . . . no
P(1) C(14) C(9) 118(1) . . . yes
P(1) C(14) C(13) 124(1) . . . yes
C(9) C(14) C(13) 118(1) . . . yes
N(2) C(15) H(15C) 109.5 . . . no
N(2) C(15) H(15A) 109.5 . . . no
N(2) C(15) H(15B) 109.5 . . . no
H(15C) C(15) H(15A) 109.5 . . . no
H(15C) C(15) H(15B) 109.5 . . . no
H(15A) C(15) H(15B) 109.5 . . . no
N(2) C(16) H(16B) 109.5 . . . no
N(2) C(16) H(16C) 109.5 . . . no
N(2) C(16) H(16A) 109.5 . . . no
H(16B) C(16) H(16C) 109.5 . . . no
H(16B) C(16) H(16A) 109.5 . . . no
H(16C) C(16) H(16A) 109.5 . . . no
P(1) C(17) P(2) 102.9(6) . . . yes
P(1) C(17) H(17A) 111.1 . . . no
P(1) C(17) H(17B) 111.1 . . . no
P(2) C(17) H(17A) 111.1 . . . no
P(2) C(17) H(17B) 111.1 . . . no
H(17A) C(17) H(17B) 109.5 . . . no
N(3) C(18) C(19) 120(1) . . . yes
N(3) C(18) C(23) 121(1) . . . yes
C(19) C(18) C(23) 119(1) . . . yes
C(18) C(19) C(20) 120(1) . . . yes
C(18) C(19) H(19) 119.8 . . . no
C(20) C(19) H(19) 119.8 . . . no
C(19) C(20) C(21) 120(1) . . . yes
C(19) C(20) H(20) 120.0 . . . no
C(21) C(20) H(20) 120.0 . . . no
C(20) C(21) C(22) 121(1) . . . yes
C(20) C(21) H(21) 119.5 . . . no
C(22) C(21) H(21) 119.5 . . . no
C(21) C(22) C(23) 120(1) . . . yes
C(21) C(22) H(22) 119.8 . . . no
C(23) C(22) H(22) 119.8 . . . no
P(2) C(23) C(18) 118.3(9) . . . yes
P(2) C(23) C(22) 123.1(9) . . . yes
C(18) C(23) C(22) 119(1) . . . yes
N(3) C(24) H(24C) 109.5 . . . no
N(3) C(24) H(24A) 109.5 . . . no
N(3) C(24) H(24B) 109.5 . . . no
H(24C) C(24) H(24A) 109.5 . . . no
H(24C) C(24) H(24B) 109.5 . . . no
H(24A) C(24) H(24B) 109.5 . . . no
N(3) C(25) H(25B) 109.5 . . . no
N(3) C(25) H(25C) 109.5 . . . no
N(3) C(25) H(25A) 109.5 . . . no
H(25B) C(25) H(25C) 109.5 . . . no
H(25B) C(25) H(25A) 109.5 . . . no
H(25C) C(25) H(25A) 109.5 . . . no
N(4) C(26) C(27) 123(1) . . . yes
N(4) C(26) C(31) 118(1) . . . yes
C(27) C(26) C(31) 120(1) . . . yes
C(26) C(27) C(28) 120(1) . . . yes
C(26) C(27) H(27) 120.0 . . . no
C(28) C(27) H(27) 120.0 . . . no
C(27) C(28) C(29) 122(1) . . . yes
C(27) C(28) H(28) 119.0 . . . no
C(29) C(28) H(28) 119.0 . . . no
C(28) C(29) C(30) 119(1) . . . yes
C(28) C(29) H(29) 120.5 . . . no
C(30) C(29) H(29) 120.5 . . . no
C(29) C(30) C(31) 121(1) . . . yes
C(29) C(30) H(30) 119.6 . . . no
C(31) C(30) H(30) 119.6 . . . no
P(2) C(31) C(26) 116.9(8) . . . yes
P(2) C(31) C(30) 125(1) . . . yes
C(26) C(31) C(30) 118(1) . . . yes
N(4) C(32) H(32A) 109.5 . . . no
N(4) C(32) H(32B) 109.5 . . . no
N(4) C(32) H(32C) 109.5 . . . no
H(32A) C(32) H(32B) 109.5 . . . no
H(32A) C(32) H(32C) 109.5 . . . no
H(32B) C(32) H(32C) 109.5 . . . no
N(4) C(33) H(33C) 109.5 . . . no
N(4) C(33) H(33A) 109.5 . . . no
N(4) C(33) H(33B) 109.5 . . . no
H(33C) C(33) H(33A) 109.5 . . . no
H(33C) C(33) H(33B) 109.5 . . . no
H(33A) C(33) H(33B) 109.5 . . . no
Cl(3) C(34) Cl(4) 111.0(9) . . . yes
Cl(3) C(34) Cl(5) 109.1(8) . . . yes
Cl(3) C(34) H(34) 108.8 . . . no
Cl(4) C(34) Cl(5) 110.1(9) . . . yes
Cl(4) C(34) H(34) 108.8 . . . no
Cl(5) C(34) H(34) 108.9 . . . no
Cl(6) C(35) Cl(7) 107.3(9) . . . yes
Cl(6) C(35) Cl(8) 110.3(9) . . . yes
Cl(6) C(35) H(35) 109.8 . . . no
Cl(7) C(35) Cl(8) 109.6(9) . . . yes
Cl(7) C(35) H(35) 109.8 . . . no
Cl(8) C(35) H(35) 109.8 . . . no

loop_
_geom_bond_atom_site_label_1
_geom_bond_atom_site_label_2
_geom_bond_distance
_geom_bond_site_symmetry_1
_geom_bond_site_symmetry_2
_geom_bond_publ_flag
Pd(1) Pd(2) 2.527(1) . . yes
Pd(1) Cl(1) 2.384(4) . . yes
Pd(1) P(1) 2.153(4) . . yes
Pd(1) N(1) 2.23(1) . . yes
Pd(2) Cl(2) 2.364(3) . . yes
Pd(2) P(2) 2.184(3) . . yes
Pd(2) N(3) 2.26(1) . . yes
Cl(3) C(34) 1.74(2) . . yes
Cl(4) C(34) 1.75(2) . . yes
Cl(5) C(34) 1.77(2) . . yes
Cl(6) C(35) 1.74(2) . . yes
Cl(7) C(35) 1.80(2) . . yes
Cl(8) C(35) 1.75(2) . . yes
P(1) C(6) 1.80(1) . . yes
P(1) C(14) 1.84(1) . . yes
P(1) C(17) 1.84(1) . . yes
P(2) C(17) 1.83(1) . . yes
P(2) C(23) 1.80(1) . . yes
P(2) C(31) 1.83(1) . . yes
N(1) C(1) 1.44(2) . . yes
N(1) C(7) 1.47(2) . . yes
N(1) C(8) 1.50(2) . . yes
N(2) C(9) 1.45(2) . . yes
N(2) C(15) 1.45(2) . . yes
N(2) C(16) 1.46(2) . . yes
N(3) C(18) 1.47(2) . . yes
N(3) C(24) 1.48(2) . . yes
N(3) C(25) 1.52(2) . . yes
N(4) C(26) 1.42(1) . . yes
N(4) C(32) 1.44(2) . . yes
N(4) C(33) 1.46(2) . . yes
C(1) C(2) 1.40(2) . . yes
C(1) C(6) 1.38(2) . . yes
C(2) C(3) 1.40(2) . . yes
C(2) H(2) 0.98 . . no
C(3) C(4) 1.33(2) . . yes
C(3) H(3) 0.98 . . no
C(4) C(5) 1.45(2) . . yes
C(4) H(4) 0.98 . . no
C(5) C(6) 1.40(2) . . yes
C(5) H(5) 0.98 . . no
C(7) H(7B) 0.98 . . no
C(7) H(7C) 0.98 . . no
C(7) H(7A) 0.98 . . no
C(8) H(8A) 0.98 . . no
C(8) H(8B) 0.98 . . no
C(8) H(8C) 0.98 . . no
C(9) C(10) 1.36(2) . . yes
C(9) C(14) 1.40(2) . . yes
C(10) C(11) 1.38(2) . . yes
C(10) H(10) 0.98 . . no
C(11) C(12) 1.37(3) . . yes
C(11) H(11) 0.98 . . no
C(12) C(13) 1.36(2) . . yes
C(12) H(12) 0.98 . . no
C(13) C(14) 1.40(2) . . yes
C(13) H(13) 0.98 . . no
C(15) H(15C) 0.98 . . no
C(15) H(15A) 0.98 . . no
C(15) H(15B) 0.98 . . no
C(16) H(16B) 0.98 . . no
C(16) H(16C) 0.98 . . no
C(16) H(16A) 0.98 . . no
C(17) H(17A) 0.98 . . no
C(17) H(17B) 0.98 . . no
C(18) C(19) 1.41(2) . . yes
C(18) C(23) 1.42(2) . . yes
C(19) C(20) 1.37(2) . . yes
C(19) H(19) 0.98 . . no
C(20) C(21) 1.40(2) . . yes
C(20) H(20) 0.98 . . no
C(21) C(22) 1.36(2) . . yes
C(21) H(21) 0.98 . . no
C(22) C(23) 1.42(2) . . yes
C(22) H(22) 0.98 . . no
C(24) H(24C) 0.98 . . no
C(24) H(24A) 0.98 . . no
C(24) H(24B) 0.98 . . no
C(25) H(25B) 0.98 . . no
C(25) H(25C) 0.98 . . no
C(25) H(25A) 0.98 . . no
C(26) C(27) 1.38(2) . . yes
C(26) C(31) 1.41(2) . . yes
C(27) C(28) 1.39(2) . . yes
C(27) H(27) 0.98 . . no
C(28) C(29) 1.33(2) . . yes
C(28) H(28) 0.98 . . no
C(29) C(30) 1.41(2) . . yes
C(29) H(29) 0.98 . . no
C(30) C(31) 1.40(2) . . yes
C(30) H(30) 0.98 . . no
C(32) H(32A) 0.98 . . no
C(32) H(32B) 0.98 . . no
C(32) H(32C) 0.98 . . no
C(33) H(33C) 0.98 . . no
C(33) H(33A) 0.98 . . no
C(33) H(33B) 0.98 . . no
C(34) H(34) 0.98 . . no
C(35) H(35) 0.98 . . no

loop_
_geom_contact_atom_site_label_1
_geom_contact_atom_site_label_2
_geom_contact_distance
_geom_contact_site_symmetry_1
_geom_contact_site_symmetry_2
_geom_contact_publ_flag
Cl(1) C(35) 3.43(2) . 6_556 no
Cl(2) C(34) 3.40(2) . . no
Cl(4) C(20) 3.33(2) . 4 no
Cl(4) C(21) 3.57(1) . 4 no
Cl(6) C(33) 3.58(2) . . no
Cl(7) C(5) 3.55(2) . 7_556 no
C(3) C(24) 3.58(2) . 1_565 no
C(28) C(32) 3.42(2) . 6_556 no
C(29) C(32) 3.31(2) . 6_556 no

loop_
_geom_torsion_atom_site_label_1
_geom_torsion_atom_site_label_2
_geom_torsion_atom_site_label_3
_geom_torsion_atom_site_label_4
_geom_torsion_site_symmetry_1
_geom_torsion_site_symmetry_2
_geom_torsion_site_symmetry_3
_geom_torsion_site_symmetry_4
_geom_torsion
_geom_torsion_publ_flag
Pd(1) Pd(2) P(2) C(17) . . . . 48.5(5) no
Pd(1) Pd(2) P(2) C(23) . . . . 162.4(4) no
Pd(1) Pd(2) P(2) C(31) . . . . -79.0(5) no
Pd(1) Pd(2) N(3) C(18) . . . . -59(2) no
Pd(1) Pd(2) N(3) C(24) . . . . 62(1) no
Pd(1) Pd(2) N(3) C(25) . . . . 179.2(8) no
Pd(1) P(1) C(6) C(1) . . . . 2(1) no
Pd(1) P(1) C(6) C(5) . . . . -177(1) no
Pd(1) P(1) C(14) C(9) . . . . -57(1) no
Pd(1) P(1) C(14) C(13) . . . . 123(1) no
Pd(1) P(1) C(17) P(2) . . . . -42.3(7) no
Pd(1) N(1) C(1) C(2) . . . . 175.0(9) no
Pd(1) N(1) C(1) C(6) . . . . -2(1) no
Pd(2) Pd(1) P(1) C(6) . . . . 175.9(4) no
Pd(2) Pd(1) P(1) C(14) . . . . -60.5(6) no
Pd(2) Pd(1) P(1) C(17) . . . . 66.0(4) no
Pd(2) Pd(1) N(1) C(1) . . . . -5(2) no
Pd(2) Pd(1) N(1) C(7) . . . . 114(1) no
Pd(2) Pd(1) N(1) C(8) . . . . -127.9(9) no
Pd(2) P(2) C(17) P(1) . . . . -11.2(7) no
Pd(2) P(2) C(23) C(18) . . . . 6(1) no
Pd(2) P(2) C(23) C(22) . . . . -174.8(9) no
Pd(2) P(2) C(31) C(26) . . . . -52(1) no
Pd(2) P(2) C(31) C(30) . . . . 131(1) no
Pd(2) N(3) C(18) C(19) . . . . -180(1) no
Pd(2) N(3) C(18) C(23) . . . . -1(2) no
Cl(1) Pd(1) Pd(2) Cl(2) . . . . -61.9(1) no
Cl(1) Pd(1) Pd(2) P(2) . . . . 120.1(1) no
Cl(1) Pd(1) Pd(2) N(3) . . . . -177(1) no
Cl(1) Pd(1) P(1) C(6) . . . . 134(2) no
Cl(1) Pd(1) P(1) C(14) . . . . -102(2) no
Cl(1) Pd(1) P(1) C(17) . . . . 24(3) no
Cl(1) Pd(1) N(1) C(1) . . . . -175.1(7) no
Cl(1) Pd(1) N(1) C(7) . . . . -56.5(9) no
Cl(1) Pd(1) N(1) C(8) . . . . 61.6(8) no
Cl(2) Pd(2) Pd(1) P(1) . . . . 120.2(1) no
Cl(2) Pd(2) Pd(1) N(1) . . . . 127.7(9) no
Cl(2) Pd(2) P(2) C(17) . . . . -18(3) no
Cl(2) Pd(2) P(2) C(23) . . . . 96(3) no
Cl(2) Pd(2) P(2) C(31) . . . . -145(3) no
Cl(2) Pd(2) N(3) C(18) . . . . -174.0(8) no
Cl(2) Pd(2) N(3) C(24) . . . . -52.8(8) no
Cl(2) Pd(2) N(3) C(25) . . . . 64.1(8) no
P(1) Pd(1) Pd(2) P(2) . . . . -57.8(1) no
P(1) Pd(1) Pd(2) N(3) . . . . 5(1) no
P(1) Pd(1) N(1) C(1) . . . . 2.6(7) no
P(1) Pd(1) N(1) C(7) . . . . 121.3(9) no
P(1) Pd(1) N(1) C(8) . . . . -120.6(8) no
P(1) C(6) C(1) N(1) . . . . 0(2) no
P(1) C(6) C(1) C(2) . . . . -176.8(9) no
P(1) C(6) C(5) C(4) . . . . 180(1) no
P(1) C(14) C(9) N(2) . . . . 0(2) no
P(1) C(14) C(9) C(10) . . . . -179(1) no
P(1) C(14) C(13) C(12) . . . . 179(1) no
P(1) C(17) P(2) C(23) . . . . -122.4(6) no
P(1) C(17) P(2) C(31) . . . . 129.3(6) no
P(2) Pd(2) Pd(1) N(1) . . . . -50.3(9) no
P(2) Pd(2) N(3) C(18) . . . . 3.9(8) no
P(2) Pd(2) N(3) C(24) . . . . 125.1(8) no
P(2) Pd(2) N(3) C(25) . . . . -118.0(8) no
P(2) C(17) P(1) C(6) . . . . -151.0(6) no
P(2) C(17) P(1) C(14) . . . . 96.9(7) no
P(2) C(23) C(18) N(3) . . . . -3(2) no
P(2) C(23) C(18) C(19) . . . . 175(1) no
P(2) C(23) C(22) C(21) . . . . -176(1) no
P(2) C(31) C(26) N(4) . . . . 1(1) no
P(2) C(31) C(26) C(27) . . . . -178(1) no
P(2) C(31) C(30) C(29) . . . . 179.1(9) no
N(1) Pd(1) Pd(2) N(3) . . . . 12(1) no
N(1) Pd(1) P(1) C(6) . . . . -2.1(5) no
N(1) Pd(1) P(1) C(14) . . . . 121.5(6) no
N(1) Pd(1) P(1) C(17) . . . . -112.0(5) no
N(1) C(1) C(2) C(3) . . . . 179(1) no
N(1) C(1) C(6) C(5) . . . . 180(1) no
N(2) C(9) C(10) C(11) . . . . -180(2) no
N(2) C(9) C(14) C(13) . . . . -180(1) no
N(3) Pd(2) P(2) C(17) . . . . -118.6(6) no
N(3) Pd(2) P(2) C(23) . . . . -4.7(5) no
N(3) Pd(2) P(2) C(31) . . . . 113.9(6) no
N(3) C(18) C(19) C(20) . . . . -178(1) no
N(3) C(18) C(23) C(22) . . . . 177(1) no
N(4) C(26) C(27) C(28) . . . . 179(1) no
N(4) C(26) C(31) C(30) . . . . 179(1) no
C(1) C(2) C(3) C(4) . . . . 3(2) no
C(1) C(6) P(1) C(14) . . . . -135(1) no
C(1) C(6) P(1) C(17) . . . . 115(1) no
C(1) C(6) C(5) C(4) . . . . 0(2) no
C(2) C(1) N(1) C(7) . . . . 57(1) no
C(2) C(1) N(1) C(8) . . . . -64(1) no
C(2) C(1) C(6) C(5) . . . . 2(2) no
C(2) C(3) C(4) C(5) . . . . 0(3) no
C(3) C(2) C(1) C(6) . . . . -4(2) no
C(3) C(4) C(5) C(6) . . . . -2(2) no
C(5) C(6) P(1) C(14) . . . . 46(1) no
C(5) C(6) P(1) C(17) . . . . -64(1) no
C(6) P(1) C(14) C(9) . . . . 65(1) no
C(6) P(1) C(14) C(13) . . . . -115(1) no
C(6) C(1) N(1) C(7) . . . . -120(1) no
C(6) C(1) N(1) C(8) . . . . 119(1) no
C(9) C(10) C(11) C(12) . . . . 0(3) no
C(9) C(14) P(1) C(17) . . . . 175(1) no
C(9) C(14) C(13) C(12) . . . . 0(2) no
C(10) C(9) N(2) C(15) . . . . -71(2) no
C(10) C(9) N(2) C(16) . . . . 56(2) no
C(10) C(9) C(14) C(13) . . . . 1(2) no
C(10) C(11) C(12) C(13) . . . . 1(3) no
C(11) C(10) C(9) C(14) . . . . -1(3) no
C(11) C(12) C(13) C(14) . . . . -1(3) no
C(13) C(14) P(1) C(17) . . . . -5(1) no
C(14) C(9) N(2) C(15) . . . . 110(2) no
C(14) C(9) N(2) C(16) . . . . -123(1) no
C(17) P(2) C(23) C(18) . . . . 121(1) no
C(17) P(2) C(23) C(22) . . . . -60(1) no
C(17) P(2) C(31) C(26) . . . . 179.3(9) no
C(17) P(2) C(31) C(30) . . . . 1(1) no
C(18) C(19) C(20) C(21) . . . . -2(2) no
C(18) C(23) P(2) C(31) . . . . -130(1) no
C(18) C(23) C(22) C(21) . . . . 3(2) no
C(19) C(18) N(3) C(24) . . . . 61(2) no
C(19) C(18) N(3) C(25) . . . . -61(2) no
C(19) C(18) C(23) C(22) . . . . -4(2) no
C(19) C(20) C(21) C(22) . . . . 1(2) no
C(20) C(19) C(18) C(23) . . . . 3(2) no
C(20) C(21) C(22) C(23) . . . . -1(2) no
C(22) C(23) P(2) C(31) . . . . 50(1) no
C(23) P(2) C(31) C(26) . . . . 67(1) no
C(23) P(2) C(31) C(30) . . . . -110(1) no
C(23) C(18) N(3) C(24) . . . . -121(1) no
C(23) C(18) N(3) C(25) . . . . 118(1) no
C(26) C(27) C(28) C(29) . . . . 2(2) no
C(26) C(31) C(30) C(29) . . . . 1(2) no
C(27) C(26) N(4) C(32) . . . . -70(2) no
C(27) C(26) N(4) C(33) . . . . 57(2) no
C(27) C(26) C(31) C(30) . . . . 0(2) no
C(27) C(28) C(29) C(30) . . . . -1(2) no
C(28) C(27) C(26) C(31) . . . . -1(2) no
C(28) C(29) C(30) C(31) . . . . -1(2) no
C(31) C(26) N(4) C(32) . . . . 111(1) no
C(31) C(26) N(4) C(33) . . . . -123(1) no
